data_7007543
loop_
_publ_author_name
'Luo, Bing'
'Kucera, Benjamin E.'
'Gladfelter, Wayne L.'

_publ_section_title
;
 Hydrido and chloro gallium and aluminium complexes with the tridentate
 bis(2-dimethylaminoethyl)amide ligand.
;
_journal_issue 37
_journal_name_full 'Dalton transactions (Cambridge, England : 2003)'
_journal_page_first 4491
_journal_page_last 4498
_journal_paper_doi 10.1039/b607164c
_journal_year 2006
_chemical_formula_moiety 'C8 H22 Al N3'
_chemical_formula_sum 'C8 H22 Al N3'
_chemical_formula_weight 187.27
_chemical_name_common 04264
_chemical_name_systematic
;
?
;
_space_group_IT_number 60
_symmetry_cell_setting orthorhombic
_symmetry_space_group_name_Hall '-P 2n 2ab'
_symmetry_space_group_name_H-M 'P b c n'
_atom_sites_solution_hydrogens geom
_atom_sites_solution_primary direct
_atom_sites_solution_secondary difmap
_audit_creation_method SHELXL-97
_cell_angle_alpha 90.00
_cell_angle_beta 90.00
_cell_angle_gamma 90.00
_cell_formula_units_Z 4
_cell_length_a 10.9945(8)
_cell_length_b 11.7842(9)
_cell_length_c 9.3014(7)
_cell_measurement_reflns_used 2834
_cell_measurement_temperature 173(2)
_cell_measurement_theta_max 27.48
_cell_measurement_theta_min 2.53
_cell_volume 1205.10(16)
_computing_cell_refinement 'SAINT, Bruker'
_computing_data_collection 'SMART, Bruker'
_computing_data_reduction 'SAINT, Bruker'
_computing_molecular_graphics 'SHELXTL, Bruker'
_computing_publication_material 'Bruker SHELXTL'
_computing_structure_refinement 'SHELXL-97 (Sheldrick, 1997)'
_computing_structure_solution SIR-97
_diffrn_ambient_temperature 173(2)
_diffrn_measured_fraction_theta_full 1.000
_diffrn_measured_fraction_theta_max 1.000
_diffrn_measurement_device_type 'Siemens SMART Platform CCD'
_diffrn_measurement_method 'area detector, omega scans per phi'
_diffrn_radiation_monochromator graphite
_diffrn_radiation_source 'normal-focus sealed tube'
_diffrn_radiation_type MoK\a
_diffrn_radiation_wavelength 0.71073
_diffrn_reflns_av_R_equivalents 0.0193
_diffrn_reflns_av_sigmaI/netI 0.0089
_diffrn_reflns_limit_h_max 14
_diffrn_reflns_limit_h_min -14
_diffrn_reflns_limit_k_max 15
_diffrn_reflns_limit_k_min -15
_diffrn_reflns_limit_l_max 12
_diffrn_reflns_limit_l_min -12
_diffrn_reflns_number 12992
_diffrn_reflns_theta_full 27.50
_diffrn_reflns_theta_max 27.50
_diffrn_reflns_theta_min 2.53
_exptl_absorpt_coefficient_mu 0.131
_exptl_absorpt_correction_T_max 0.9557
_exptl_absorpt_correction_T_min 0.9496
_exptl_absorpt_correction_type multi-scan
_exptl_absorpt_process_details 'SADABS, R. Blessing, 1995'
_exptl_crystal_colour Colorless
_exptl_crystal_density_diffrn 1.032
_exptl_crystal_density_meas 0
_exptl_crystal_density_method 'not measured'
_exptl_crystal_description Block
_exptl_crystal_F_000 416
_exptl_crystal_size_max 0.40
_exptl_crystal_size_mid 0.40
_exptl_crystal_size_min 0.35
_refine_diff_density_max 0.183
_refine_diff_density_min -0.153
_refine_diff_density_rms 0.035
_refine_ls_extinction_method none
_refine_ls_goodness_of_fit_ref 1.024
_refine_ls_hydrogen_treatment mixed
_refine_ls_matrix_type full
_refine_ls_number_parameters 62
_refine_ls_number_reflns 1385
_refine_ls_number_restraints 0
_refine_ls_restrained_S_all 1.024
_refine_ls_R_factor_all 0.0396
_refine_ls_R_factor_gt 0.0369
_refine_ls_shift/su_max 0.000
_refine_ls_shift/su_mean 0.000
_refine_ls_structure_factor_coef Fsqd
_refine_ls_weighting_details 'calc w=1/[\s^2^(Fo^2^)+(0.0564P)^2^+0.3431P] where P=(Fo^2^+2Fc^2^)/3'
_refine_ls_weighting_scheme calc
_refine_ls_wR_factor_gt 0.1037
_refine_ls_wR_factor_ref 0.1057
_reflns_number_gt 1280
_reflns_number_total 1385
_reflns_threshold_expression >2sigma(I)
_cod_data_source_file b607164c.txt
_cod_data_source_block 04264n
_cod_depositor_comments
;
The following automatic conversions were performed:
'_symmetry_cell_setting' value 'Orthorhombic' changed to 'orthorhombic'
according to '/home/saulius/struct/CIF-dictionaries/cif_core.dic'
dictionary named 'cif_core.dic' version 2.4.1 from 2010-06-29.

Automatic conversion script
Id: cif_fix_enum 1527 2010-12-29 10:47:43Z saulius 
;
_cod_original_sg_symbol_H-M Pbcn
_cod_database_code 7007543

loop_
_symmetry_equiv_pos_as_xyz
'x, y, z'
'-x+1/2, -y+1/2, z+1/2'
'-x, y, -z+1/2'
'x+1/2, -y+1/2, -z'
'-x, -y, -z'
'x-1/2, y-1/2, -z-1/2'
'x, -y, z-1/2'
'-x-1/2, y-1/2, z'

loop_
_atom_site_label
_atom_site_type_symbol
_atom_site_fract_x
_atom_site_fract_y
_atom_site_fract_z
_atom_site_U_iso_or_equiv
_atom_site_adp_type
_atom_site_occupancy
_atom_site_symmetry_multiplicity
_atom_site_calc_flag
_atom_site_refinement_flags
_atom_site_disorder_assembly
_atom_site_disorder_group
Al1 Al 0.0000 0.32331(4) 0.2500 0.03236(18) Uani 1 2 d S . .
H1 H 0.0947(15) 0.3953(14) 0.1691(18) 0.062(5) Uiso 1 1 d . . .
N1 N -0.11557(9) 0.29375(10) 0.06585(10) 0.0387(3) Uani 1 1 d . . .
N2 N 0.0000 0.16852(12) 0.2500 0.0440(4) Uani 1 2 d S . .
C1 C -0.04162(14) 0.27670(18) -0.06437(14) 0.0622(5) Uani 1 1 d . . .
H1B H -0.0934 0.2480 -0.1421 0.093 Uiso 1 1 calc R . .
H1C H 0.0230 0.2216 -0.0443 0.093 Uiso 1 1 calc R . .
H1D H -0.0053 0.3491 -0.0934 0.093 Uiso 1 1 calc R . .
C2 C -0.20665(13) 0.38249(14) 0.03792(19) 0.0583(4) Uani 1 1 d . . .
H2A H -0.2602 0.3583 -0.0405 0.087 Uiso 1 1 calc R . .
H2B H -0.1654 0.4530 0.0108 0.087 Uiso 1 1 calc R . .
H2C H -0.2550 0.3953 0.1249 0.087 Uiso 1 1 calc R . .
C3 C -0.17764(12) 0.18705(12) 0.10669(15) 0.0456(3) Uani 1 1 d . . .
H3A H -0.2179 0.1537 0.0214 0.055 Uiso 1 1 calc R . .
H3B H -0.2408 0.2030 0.1798 0.055 Uiso 1 1 calc R . .
C4 C -0.08577(15) 0.10402(12) 0.16668(18) 0.0559(4) Uani 1 1 d . . .
H4A H -0.1268 0.0471 0.2280 0.067 Uiso 1 1 calc R . .
H4B H -0.0437 0.0639 0.0875 0.067 Uiso 1 1 calc R . .

loop_
_atom_site_aniso_label
_atom_site_aniso_U_11
_atom_site_aniso_U_22
_atom_site_aniso_U_33
_atom_site_aniso_U_23
_atom_site_aniso_U_13
_atom_site_aniso_U_12
Al1 0.0349(3) 0.0321(3) 0.0301(3) 0.000 0.00409(18) 0.000
N1 0.0325(5) 0.0548(6) 0.0289(5) 0.0030(4) 0.0028(4) 0.0086(4)
N2 0.0513(9) 0.0326(7) 0.0483(9) 0.000 -0.0181(7) 0.000
C1 0.0419(7) 0.1165(14) 0.0281(6) 0.0001(7) 0.0030(5) 0.0130(9)
C2 0.0453(8) 0.0695(10) 0.0601(9) 0.0138(7) -0.0038(7) 0.0172(7)
C3 0.0407(7) 0.0559(8) 0.0402(7) -0.0073(5) -0.0077(5) -0.0033(5)
C4 0.0651(9) 0.0411(7) 0.0614(9) -0.0110(6) -0.0214(7) -0.0010(6)

loop_
_atom_type_symbol
_atom_type_description
_atom_type_scat_dispersion_real
_atom_type_scat_dispersion_imag
_atom_type_scat_source
C C 0.0033 0.0016 'International Tables Vol C Tables 4.2.6.8 and 6.1.1.4'
H H 0.0000 0.0000 'International Tables Vol C Tables 4.2.6.8 and 6.1.1.4'
N N 0.0061 0.0033 'International Tables Vol C Tables 4.2.6.8 and 6.1.1.4'
Al Al 0.0645 0.0514 'International Tables Vol C Tables 4.2.6.8 and 6.1.1.4'

loop_
_geom_angle_atom_site_label_1
_geom_angle_atom_site_label_2
_geom_angle_atom_site_label_3
_geom_angle
_geom_angle_site_symmetry_1
_geom_angle_site_symmetry_3
_geom_angle_publ_flag
N2 Al1 N1 80.72(3) . . ?
N2 Al1 N1 80.72(3) . 3 ?
N1 Al1 N1 161.44(6) . 3 ?
N2 Al1 H1 123.4(6) . . ?
N1 Al1 H1 95.7(6) . . ?
N1 Al1 H1 94.5(6) 3 . ?
C2 N1 C1 109.12(11) . . ?
C2 N1 C3 109.59(11) . . ?
C1 N1 C3 110.47(12) . . ?
C2 N1 Al1 115.19(9) . . ?
C1 N1 Al1 110.45(8) . . ?
C3 N1 Al1 101.81(7) . . ?
C4 N2 C4 116.17(16) 3 . ?
C4 N2 Al1 121.91(8) 3 . ?
C4 N2 Al1 121.91(8) . . ?
N1 C1 H1B 109.5 . . ?
N1 C1 H1C 109.5 . . ?
H1B C1 H1C 109.5 . . ?
N1 C1 H1D 109.5 . . ?
H1B C1 H1D 109.5 . . ?
H1C C1 H1D 109.5 . . ?
N1 C2 H2A 109.5 . . ?
N1 C2 H2B 109.5 . . ?
H2A C2 H2B 109.5 . . ?
N1 C2 H2C 109.5 . . ?
H2A C2 H2C 109.5 . . ?
H2B C2 H2C 109.5 . . ?
N1 C3 C4 109.65(11) . . ?
N1 C3 H3A 109.7 . . ?
C4 C3 H3A 109.7 . . ?
N1 C3 H3B 109.7 . . ?
C4 C3 H3B 109.7 . . ?
H3A C3 H3B 108.2 . . ?
N2 C4 C3 107.14(11) . . ?
N2 C4 H4A 110.3 . . ?
C3 C4 H4A 110.3 . . ?
N2 C4 H4B 110.3 . . ?
C3 C4 H4B 110.3 . . ?
H4A C4 H4B 108.5 . . ?

loop_
_geom_bond_atom_site_label_1
_geom_bond_atom_site_label_2
_geom_bond_distance
_geom_bond_site_symmetry_2
_geom_bond_publ_flag
Al1 N2 1.8240(15) . ?
Al1 N1 2.1609(10) . ?
Al1 N1 2.1609(10) 3 ?
Al1 H1 1.540(17) . ?
N1 C2 1.4710(16) . ?
N1 C1 1.4726(16) . ?
N1 C3 1.4802(18) . ?
N2 C4 1.4380(15) 3 ?
N2 C4 1.4380(15) . ?
C1 H1B 0.9800 . ?
C1 H1C 0.9800 . ?
C1 H1D 0.9800 . ?
C2 H2A 0.9800 . ?
C2 H2B 0.9800 . ?
C2 H2C 0.9800 . ?
C3 C4 1.513(2) . ?
C3 H3A 0.9900 . ?
C3 H3B 0.9900 . ?
C4 H4A 0.9900 . ?
C4 H4B 0.9900 . ?

loop_
_geom_torsion_atom_site_label_1
_geom_torsion_atom_site_label_2
_geom_torsion_atom_site_label_3
_geom_torsion_atom_site_label_4
_geom_torsion
_geom_torsion_site_symmetry_1
_geom_torsion_site_symmetry_2
_geom_torsion_site_symmetry_3
_geom_torsion_site_symmetry_4
_geom_torsion_publ_flag
N2 Al1 N1 C2 150.79(9) . . . . ?
N1 Al1 N1 C2 150.80(9) 3 . . . ?
N2 Al1 N1 C1 -85.03(10) . . . . ?
N1 Al1 N1 C1 -85.03(10) 3 . . . ?
N2 Al1 N1 C3 32.31(7) . . . . ?
N1 Al1 N1 C3 32.31(7) 3 . . . ?
N1 Al1 N2 C4 165.98(9) . . . 3 ?
N1 Al1 N2 C4 -14.02(9) 3 . . 3 ?
N1 Al1 N2 C4 -14.02(9) . . . . ?
N1 Al1 N2 C4 165.98(9) 3 . . . ?
C2 N1 C3 C4 -167.62(12) . . . . ?
C1 N1 C3 C4 72.11(14) . . . . ?
Al1 N1 C3 C4 -45.21(12) . . . . ?
C4 N2 C4 C3 171.64(15) 3 . . . ?
Al1 N2 C4 C3 -8.36(15) . . . . ?
N1 C3 C4 N2 37.69(16) . . . . ?
